data_1538451
loop_
_publ_author_name
'Otto, H.H.'
'Strunz, H.'

_publ_section_title
;
 Zur Kristallchemie synthetischer Blei-Wismut-Spiessglanze
;
_journal_name_full
;
Neues Jahrbuch fuer Mineralogie. Abhandlungen (Band-Nr) (1950-)
;
_journal_page_first 1
_journal_page_last 19
_journal_volume 108
_journal_year 1968
_chemical_formula_sum 'Bi2.342 Pb5.484 S9'
_chemical_name_systematic 'Pb5.484 Bi2.342 S9'
_space_group_crystal_system orthorhombic
_space_group_IT_number 63
_space_group_name_Hall '-B 2 2b'
_space_group_name_H-M_alt 'B b m m'
_cell_angle_alpha 90
_cell_angle_beta 90
_cell_angle_gamma 90
_cell_formula_units_Z 4
_cell_length_a 13.697
_cell_length_b 31.355
_cell_length_c 4.132
_cell_volume 1774.568
_citation_journal_id_ASTM NJMIAK
_cod_data_source_file Otto_NJMIAK_1968_50.cif
_cod_data_source_block Bi2.342Pb5.484S9
_cod_depositor_comments
;
 Updating space group information.

 Antanas Vaitkus,
 2018-07-23
;
_cod_database_code 1538451

loop_
_space_group_symop_id
_space_group_symop_operation_xyz
1 x,y,z
2 -x,y+1/2,-z
3 -x,-y,z
4 x,-y+1/2,-z
5 -x,-y,-z
6 x,-y-1/2,z
7 x,y,-z
8 -x,y-1/2,z
9 x+1/2,y,z+1/2
10 -x+1/2,y+1/2,-z+1/2
11 -x+1/2,-y,z+1/2
12 x+1/2,-y+1/2,-z+1/2
13 -x+1/2,-y,-z+1/2
14 x+1/2,-y-1/2,z+1/2
15 x+1/2,y,-z+1/2
16 -x+1/2,y-1/2,z+1/2

loop_
_atom_site_label
_atom_site_type_symbol
_atom_site_fract_x
_atom_site_fract_y
_atom_site_fract_z
_atom_site_occupancy
_atom_site_U_iso_or_equiv
Bi2 Bi+3 0.273 0.056 0 0.057 0.0
S1 S-2 0.136 0.028 0.5 1 0.0
Pb2 Pb+2 0.273 0.056 0 0.914 0.0
S5 S-2 0.224 0.25 0.5 1 0.0
Pb3 Pb+2 0.818 0.168 0 0.914 0.0
Bi4 Bi+3 0.818 0.168 0 0.057 0.0
Bi3 Bi+3 0 0 0 0.057 0.0
S4 S-2 0.955 0.19 0.5 1 0.0
Pb1 Pb+2 0 0 0 0.914 0.0
Bi5 Bi+3 0.56 0.25 0.5 0.057 0.0
S3 S-2 0.682 0.14 0.5 1 0.0
Pb4 Pb+2 0.56 0.25 0.5 0.914 0.0
S2 S-2 0.409 0.084 0.5 1 0.0
Bi1 Bi+3 0.545 0.112 0 1 0.0
